data_7122502
loop_
_publ_author_name
'Pace, Kristen A.'
'Klepov, Vladislav V.'
'Morrison, Gregory'
'Zur Loye, Hans-Conrad'

_publ_section_title
;
 Moderate supercritical synthesis as a facile route to mixed-valent
 uranium(iv,v) and (v,vi) silicates.
;
_journal_issue 98
_journal_name_full 'Chemical communications (Cambridge, England)'
_journal_page_first 13794
_journal_page_last 13797
_journal_paper_doi 10.1039/c8cc07789d
_journal_volume 54
_journal_year 2018
_chemical_formula_moiety '0.25(K8 Na4 O56 Si16 U8)'
_chemical_formula_sum 'K2 Na O14 Si4 U2'
_chemical_formula_weight 913.61
_space_group_crystal_system orthorhombic
_space_group_IT_number 74
_space_group_name_Hall '-I 2b 2'
_space_group_name_H-M_alt 'I m m a'
_symmetry_space_group_name_Hall '-I 2b 2'
_symmetry_space_group_name_H-M 'I m m a'
_audit_creation_date 2018-06-26
_audit_creation_method
;
Olex2 1.2
(compiled 2015.09.30 svn.r3233 for OlexSys, GUI svn.r5103)
;
_audit_update_record
;
2018-06-26 deposited with the CCDC.
2018-10-24 downloaded from the CCDC.
;
_cell_angle_alpha 90
_cell_angle_beta 90
_cell_angle_gamma 90
_cell_formula_units_Z 4
_cell_length_a 8.3067(2)
_cell_length_b 11.1188(3)
_cell_length_c 14.7604(4)
_cell_measurement_reflns_used 9696
_cell_measurement_temperature 300(2)
_cell_measurement_theta_max 36.34
_cell_measurement_theta_min 2.29
_cell_volume 1363.28(6)
_computing_molecular_graphics 'Olex2 (Dolomanov et al., 2009)'
_computing_publication_material 'Olex2 (Dolomanov et al., 2009)'
_computing_structure_refinement 'ShelXL (Sheldrick, 2015)'
_computing_structure_solution 'ShelXT (Sheldrick, 2015)'
_diffrn_ambient_temperature 300.01
_diffrn_measured_fraction_theta_full 0.996
_diffrn_measured_fraction_theta_max 0.998
_diffrn_measurement_device_type 'Bruker APEX-II CCD'
_diffrn_measurement_method '\f and \w scans'
_diffrn_radiation_type MoK\a
_diffrn_radiation_wavelength 0.71073
_diffrn_reflns_av_R_equivalents 0.0286
_diffrn_reflns_av_unetI/netI 0.0078
_diffrn_reflns_Laue_measured_fraction_full 0.996
_diffrn_reflns_Laue_measured_fraction_max 0.998
_diffrn_reflns_limit_h_max 12
_diffrn_reflns_limit_h_min -12
_diffrn_reflns_limit_k_max 17
_diffrn_reflns_limit_k_min -17
_diffrn_reflns_limit_l_max 22
_diffrn_reflns_limit_l_min -22
_diffrn_reflns_number 60434
_diffrn_reflns_point_group_measured_fraction_full 0.996
_diffrn_reflns_point_group_measured_fraction_max 0.998
_diffrn_reflns_theta_full 26.000
_diffrn_reflns_theta_max 33.123
_diffrn_reflns_theta_min 3.665
_diffrn_standards_number 0
_exptl_absorpt_coefficient_mu 24.796
_exptl_absorpt_correction_T_max 0.1661
_exptl_absorpt_correction_T_min 0.1132
_exptl_absorpt_correction_type multi-scan
_exptl_absorpt_process_details
;
SADABS-2016/2 (Bruker,2016/2) was used for absorption correction.
wR2(int) was 0.0675 before and 0.0470 after correction.
The Ratio of minimum to maximum transmission is 0.6815.
The \l/2 correction factor is Not present.
;
_exptl_crystal_colour black
_exptl_crystal_density_diffrn 4.451
_exptl_crystal_description tablet
_exptl_crystal_F_000 1604
_exptl_crystal_size_max 0.050
_exptl_crystal_size_mid 0.030
_exptl_crystal_size_min 0.015
_refine_diff_density_max 1.628
_refine_diff_density_min -0.965
_refine_diff_density_rms 0.161
_refine_ls_extinction_coef 0.00039(3)
_refine_ls_extinction_expression Fc^*^=kFc[1+0.001xFc^2^\l^3^/sin(2\q)]^-1/4^
_refine_ls_extinction_method 'SHELXL-2014/7 (Sheldrick 2014'
_refine_ls_goodness_of_fit_ref 1.144
_refine_ls_hydrogen_treatment undef
_refine_ls_matrix_type full
_refine_ls_number_parameters 66
_refine_ls_number_reflns 1436
_refine_ls_number_restraints 0
_refine_ls_restrained_S_all 1.144
_refine_ls_R_factor_all 0.0117
_refine_ls_R_factor_gt 0.0111
_refine_ls_shift/su_max 0.002
_refine_ls_shift/su_mean 0.000
_refine_ls_structure_factor_coef Fsqd
_refine_ls_weighting_details 'w=1/[\s^2^(Fo^2^)+(0.0174P)^2^+5.7495P] where P=(Fo^2^+2Fc^2^)/3'
_refine_ls_weighting_scheme calc
_refine_ls_wR_factor_gt 0.0350
_refine_ls_wR_factor_ref 0.0354
_reflns_Friedel_coverage 0.000
_reflns_number_gt 1382
_reflns_number_total 1436
_reflns_threshold_expression 'I > 2\s(I)'
_cod_data_source_file c8cc07789d2.cif
_cod_data_source_block NaK2[U2(Si2O7)2]
_cod_depositor_comments 'Adding full bibliography for 7122499--7122503.cif.'
_cod_database_code 7122502
_shelx_space_group_comment
;
The symmetry employed for this shelxl refinement is uniquely defined
by the following loop, which should always be used as a source of
symmetry information in preference to the above space-group names.
They are only intended as comments.
;
_olex2_refinement_description
;
;
_shelx_shelxl_version_number 2014/7
_olex2_submission_special_instructions 'No special instructions were received'

loop_
_space_group_symop_operation_xyz
'x, y, z'
'-x, -y+1/2, z'
'-x, y+1/2, -z'
'x, -y, -z'
'x+1/2, y+1/2, z+1/2'
'-x+1/2, -y+1, z+1/2'
'-x+1/2, y+1, -z+1/2'
'x+1/2, -y+1/2, -z+1/2'
'-x, -y, -z'
'x, y-1/2, -z'
'x, -y-1/2, z'
'-x, y, z'
'-x+1/2, -y+1/2, -z+1/2'
'x+1/2, y, -z+1/2'
'x+1/2, -y, z+1/2'
'-x+1/2, y+1/2, z+1/2'

loop_
_atom_site_label
_atom_site_type_symbol
_atom_site_fract_x
_atom_site_fract_y
_atom_site_fract_z
_atom_site_U_iso_or_equiv
_atom_site_adp_type
_atom_site_occupancy
_atom_site_site_symmetry_order
_atom_site_calc_flag
_atom_site_refinement_flags_posn
_atom_site_refinement_flags_adp
_atom_site_refinement_flags_occupancy
U001 U 0.25364(2) 0.7500 0.52845(2) 0.00843(5) Uani 1 2 d S T P
K002 K 0.0000 0.7500 0.74445(6) 0.0232(2) Uani 1 4 d S T P
K003 K 0.5000 0.7500 0.19655(7) 0.02004(17) Uani 1 4 d S T P
Si04 Si 0.30838(6) 0.52750(4) 0.34960(3) 0.00857(9) Uani 1 1 d . . .
Na05 Na 0.0000 0.5000 0.5000 0.0263(4) Uani 1 4 d S T P
O006 O 0.2500 0.5758(2) 0.2500 0.0159(4) Uani 1 2 d S T P
O007 O 0.5000 0.7500 0.5102(3) 0.0302(8) Uani 1 4 d S T P
O008 O 0.21384(19) 0.60788(14) 0.42323(10) 0.0138(2) Uani 1 1 d . . .
O009 O 0.2716(2) 0.38695(16) 0.36115(12) 0.0191(3) Uani 1 1 d . . .
O00A O 0.0000 0.7500 0.5480(3) 0.0238(7) Uani 1 4 d S T P
O00B O 0.5000 0.5556(3) 0.35248(18) 0.0238(5) Uani 1 2 d S T P

loop_
_atom_site_aniso_label
_atom_site_aniso_U_11
_atom_site_aniso_U_22
_atom_site_aniso_U_33
_atom_site_aniso_U_23
_atom_site_aniso_U_13
_atom_site_aniso_U_12
U001 0.00796(6) 0.00879(6) 0.00853(6) 0.000 -0.00046(2) 0.000
K002 0.0256(5) 0.0271(5) 0.0169(4) 0.000 0.000 0.000
K003 0.0175(4) 0.0182(4) 0.0243(4) 0.000 0.000 0.000
Si04 0.0096(2) 0.0084(2) 0.00768(19) -0.00002(15) 0.00009(16) 0.00042(16)
Na05 0.0153(8) 0.0268(10) 0.0369(11) 0.0143(9) 0.000 0.000
O006 0.0271(12) 0.0115(9) 0.0091(9) 0.000 -0.0041(6) 0.000
O007 0.0276(19) 0.029(2) 0.0336(19) 0.000 0.000 0.000
O008 0.0148(6) 0.0145(6) 0.0120(6) -0.0038(5) 0.0014(5) 0.0006(5)
O009 0.0329(8) 0.0095(6) 0.0148(7) 0.0027(5) 0.0003(6) -0.0021(6)
O00A 0.0206(16) 0.0318(19) 0.0188(14) 0.000 0.000 0.000
O00B 0.0107(9) 0.0301(12) 0.0305(12) -0.0050(10) 0.000 0.000

loop_
_atom_type_symbol
_atom_type_description
_atom_type_scat_dispersion_real
_atom_type_scat_dispersion_imag
_atom_type_scat_source
K K 0.2009 0.2494 'International Tables Vol C Tables 4.2.6.8 and 6.1.1.4'
Na Na 0.0362 0.0249 'International Tables Vol C Tables 4.2.6.8 and 6.1.1.4'
O O 0.0106 0.0060 'International Tables Vol C Tables 4.2.6.8 and 6.1.1.4'
Si Si 0.0817 0.0704 'International Tables Vol C Tables 4.2.6.8 and 6.1.1.4'
U U -9.6767 9.6646 'International Tables Vol C Tables 4.2.6.8 and 6.1.1.4'

loop_
_geom_angle_atom_site_label_1
_geom_angle_atom_site_label_2
_geom_angle_atom_site_label_3
_geom_angle
_geom_angle_site_symmetry_1
_geom_angle_site_symmetry_3
K002 U001 U001 123.459(8) . 2_665
K002 U001 U001 58.595(7) 13_566 2_665
K002 U001 K002 64.864(3) . 13_566
K002 U001 K003 179.014(11) 13_566 13_565
K002 U001 K003 114.150(12) . 13_565
K003 U001 U001 122.391(8) 13_565 2_665
Na05 U001 U001 126.850(2) 2_565 2_665
Na05 U001 U001 126.850(2) . 2_665
Na05 U001 K002 76.650(5) 2_565 .
Na05 U001 K002 76.650(5) . .
Na05 U001 K002 114.491(4) 2_565 13_566
Na05 U001 K002 114.491(4) . 13_566
Na05 U001 K003 65.025(4) . 13_565
Na05 U001 K003 65.025(4) 2_565 13_565
Na05 U001 Na05 104.601(3) . 2_565
O007 U001 U001 7.50(13) . 2_665
O007 U001 K002 130.96(13) . .
O007 U001 K002 66.09(13) . 13_566
O007 U001 K003 114.89(13) . 13_565
O007 U001 Na05 125.38(3) . 2_565
O007 U001 Na05 125.38(3) . .
O007 U001 O008 93.20(10) . 11_575
O007 U001 O008 93.20(10) . .
O007 U001 O009 91.67(11) . 4_566
O007 U001 O009 91.67(11) . 10_566
O007 U001 O00A 179.71(14) . .
O008 U001 U001 98.48(4) 11_575 2_665
O008 U001 U001 98.48(4) . 2_665
O008 U001 K002 119.81(4) 11_575 .
O008 U001 K002 131.96(4) . 13_566
O008 U001 K002 131.96(4) 11_575 13_566
O008 U001 K002 119.81(4) . .
O008 U001 K003 48.36(4) . 13_565
O008 U001 K003 48.36(4) 11_575 13_565
O008 U001 Na05 112.75(4) . 2_565
O008 U001 Na05 43.16(4) 11_575 2_565
O008 U001 Na05 43.16(4) . .
O008 U001 Na05 112.75(4) 11_575 .
O008 U001 O008 89.72(8) 11_575 .
O009 U001 U001 86.18(5) 4_566 2_665
O009 U001 U001 86.18(5) 10_566 2_665
O009 U001 K002 48.93(5) 10_566 13_566
O009 U001 K002 55.15(5) 10_566 .
O009 U001 K002 48.93(5) 4_566 13_566
O009 U001 K002 55.15(5) 4_566 .
O009 U001 K003 130.64(5) 4_566 13_565
O009 U001 K003 130.64(5) 10_566 13_565
O009 U001 Na05 131.77(5) 10_566 .
O009 U001 Na05 65.67(5) 10_566 2_565
O009 U001 Na05 65.67(5) 4_566 .
O009 U001 Na05 131.77(5) 4_566 2_565
O009 U001 O008 91.99(7) 4_566 .
O009 U001 O008 174.75(6) 10_566 .
O009 U001 O008 91.99(7) 10_566 11_575
O009 U001 O008 174.75(6) 4_566 11_575
O009 U001 O009 85.88(9) 10_566 4_566
O00A U001 U001 172.21(10) . 2_665
O00A U001 K002 48.76(10) . .
O00A U001 K002 113.62(10) . 13_566
O00A U001 K003 65.40(10) . 13_565
O00A U001 Na05 54.69(2) . 2_565
O00A U001 Na05 54.69(2) . .
O00A U001 O008 87.00(8) . 11_575
O00A U001 O008 87.00(8) . .
O00A U001 O009 88.12(9) . 10_566
O00A U001 O009 88.12(9) . 4_566
U001 K002 U001 115.137(2) . 13_566
U001 K002 U001 66.917(16) . 2_565
U001 K002 U001 177.946(15) 2_565 13_566
O009 K002 U001 97.54(4) 6 .
O009 K002 U001 34.42(3) 6 13_566
O009 K002 U001 35.79(3) 3_556 2_565
O009 K002 U001 146.41(4) 5_455 .
O009 K002 U001 143.03(4) 3_556 13_566
O009 K002 U001 146.41(4) 15_465 .
O009 K002 U001 88.96(4) 4_566 2_565
O009 K002 U001 88.96(4) 9_566 .
O009 K002 U001 80.71(4) 15_465 13_566
O009 K002 U001 88.96(4) 3_556 .
O009 K002 U001 92.83(3) 4_566 13_566
O009 K002 U001 35.79(3) 10_566 .
O009 K002 U001 88.96(4) 10_566 2_565
O009 K002 U001 35.79(3) 4_566 .
O009 K002 U001 34.42(3) 16 13_566
O009 K002 U001 146.41(4) 16 2_565
O009 K002 U001 80.71(4) 5_455 13_566
O009 K002 U001 146.41(4) 6 2_565
O009 K002 U001 143.03(4) 9_566 13_566
O009 K002 U001 97.54(4) 5_455 2_565
O009 K002 U001 92.83(3) 10_566 13_566
O009 K002 U001 97.54(4) 15_465 2_565
O009 K002 U001 35.79(3) 9_566 2_565
O009 K002 U001 97.54(4) 16 .
O009 K002 O009 109.40(7) 6 5_455
O009 K002 O009 79.07(7) 16 5_455
O009 K002 O009 120.40(7) 3_556 4_566
O009 K002 O009 109.40(7) 16 15_465
O009 K002 O009 65.25(6) 6 4_566
O009 K002 O009 79.07(7) 6 15_465
O009 K002 O009 119.80(6) 5_455 10_566
O009 K002 O009 61.43(7) 5_455 15_465
O009 K002 O009 91.98(7) 3_556 10_566
O009 K002 O009 173.21(6) 16 9_566
O009 K002 O009 119.80(6) 15_465 4_566
O009 K002 O009 119.80(6) 6 9_566
O009 K002 O009 94.44(5) 6 10_566
O009 K002 O009 94.44(5) 5_455 9_566
O009 K002 O009 173.21(6) 15_465 10_566
O009 K002 O009 65.25(6) 15_465 9_566
O009 K002 O009 120.40(7) 9_566 10_566
O009 K002 O009 119.80(6) 16 3_556
O009 K002 O009 94.44(5) 16 4_566
O009 K002 O009 173.21(6) 6 3_556
O009 K002 O009 61.43(7) 16 6
O009 K002 O009 94.44(5) 15_465 3_556
O009 K002 O009 91.98(7) 9_566 4_566
O009 K002 O009 58.09(7) 9_566 3_556
O009 K002 O009 58.09(7) 10_566 4_566
O009 K002 O009 65.25(6) 16 10_566
O009 K002 O009 173.21(6) 5_455 4_566
O009 K002 O009 65.25(6) 5_455 3_556
O00A K002 U001 148.596(7) . 13_566
O00A K002 U001 33.458(8) . 2_565
O00A K002 U001 33.459(8) . .
O00A K002 O009 60.20(4) . 10_566
O00A K002 O009 125.30(4) . 15_465
O00A K002 O009 125.30(4) . 6
O00A K002 O009 60.20(4) . 3_556
O00A K002 O009 60.20(4) . 4_566
O00A K002 O009 60.20(4) . 9_566
O00A K002 O009 125.30(4) . 5_455
O00A K002 O009 125.30(4) . 16
Si04 K003 Si04 158.34(4) 7_545 8_565
O006 K003 Si04 95.72(4) 14 7_545
O006 K003 Si04 90.05(3) 14 8_565
O006 K003 Si04 175.20(4) . 8_565
O006 K003 Si04 90.05(3) 13_565 7_545
O006 K003 Si04 26.375(13) . 7_545
O006 K003 Si04 26.375(13) 2_665 8_565
O006 K003 Si04 175.20(4) 2_665 7_545
O006 K003 Si04 95.72(4) 13_565 8_565
O006 K003 O006 89.60(6) 2_665 13_565
O006 K003 O006 148.95(4) 2_665 .
O006 K003 O006 82.17(7) 2_665 14
O006 K003 O006 148.95(4) 14 13_565
O006 K003 O006 89.60(6) 14 .
O006 K003 O006 82.17(7) 13_565 .
O006 K003 O008 95.04(4) 14 8_565
O006 K003 O008 52.18(3) 2_665 8_565
O006 K003 O008 103.40(5) . 14
O006 K003 O008 158.86(5) 14 13_565
O006 K003 O008 158.86(5) 13_565 14
O006 K003 O008 158.86(5) 2_665 7_545
O006 K003 O008 103.40(5) 2_665 13_565
O006 K003 O008 52.18(3) 13_565 13_565
O006 K003 O008 52.18(3) 14 14
O006 K003 O008 103.40(5) 13_565 8_565
O006 K003 O008 103.40(5) 14 7_545
O006 K003 O008 158.86(5) . 8_565
O006 K003 O008 95.04(4) 2_665 14
O006 K003 O008 95.04(4) 13_565 7_545
O006 K003 O008 52.18(3) . 7_545
O006 K003 O008 95.04(4) . 13_565
O006 K003 O00B 104.76(5) . 2_665
O006 K003 O00B 49.83(3) . .
O006 K003 O00B 49.83(3) 13_565 2_665
O006 K003 O00B 104.76(5) 2_665 .
O006 K003 O00B 49.83(3) 2_665 2_665
O006 K003 O00B 49.83(3) 14 .
O006 K003 O00B 104.76(5) 13_565 .
O006 K003 O00B 104.76(5) 14 2_665
O008 K003 Si04 25.89(3) 7_545 7_545
O008 K003 Si04 132.48(4) 7_545 8_565
O008 K003 Si04 25.89(3) 8_565 8_565
O008 K003 Si04 80.11(3) 13_565 7_545
O008 K003 Si04 86.99(3) 13_565 8_565
O008 K003 Si04 80.11(3) 14 8_565
O008 K003 Si04 86.99(3) 14 7_545
O008 K003 Si04 132.48(4) 8_565 7_545
O008 K003 O008 106.73(7) 7_545 8_565
O008 K003 O008 73.68(6) 7_545 14
O008 K003 O008 73.68(6) 13_565 8_565
O008 K003 O008 64.47(6) 7_545 13_565
O008 K003 O008 106.73(7) 13_565 14
O008 K003 O008 64.47(6) 8_565 14
O008 K003 O00B 143.14(3) 7_545 2_665
O008 K003 O00B 94.00(5) 7_545 .
O008 K003 O00B 94.00(5) 14 .
O008 K003 O00B 94.00(5) 8_565 2_665
O008 K003 O00B 143.14(3) 13_565 .
O008 K003 O00B 143.14(3) 8_565 .
O008 K003 O00B 94.00(5) 13_565 2_665
O008 K003 O00B 143.14(3) 14 2_665
O00B K003 Si04 70.72(3) 2_665 8_565
O00B K003 Si04 127.16(3) . 8_565
O00B K003 Si04 127.16(3) 2_665 7_545
O00B K003 Si04 70.72(3) . 7_545
O00B K003 O00B 86.41(10) 2_665 .
K003 Si04 K002 140.59(2) 13_565 5_544
K003 Si04 K002 96.486(17) . 5_544
K003 Si04 K003 74.554(13) 13_565 .
Na05 Si04 K002 120.551(16) . 5_544
Na05 Si04 K003 69.641(16) . 13_565
Na05 Si04 K003 141.279(16) . .
O006 Si04 K002 91.35(7) . 5_544
O006 Si04 K003 53.04(6) . 13_565
O006 Si04 K003 50.35(6) . .
O006 Si04 Na05 113.07(2) . .
O008 Si04 K002 158.31(6) . 5_544
O008 Si04 K003 53.41(6) . 13_565
O008 Si04 K003 104.48(6) . .
O008 Si04 Na05 40.81(6) . .
O008 Si04 O006 106.21(9) . .
O008 Si04 O00B 110.72(11) . .
O009 Si04 K002 48.06(7) . 5_544
O009 Si04 K003 142.90(7) . .
O009 Si04 K003 123.43(7) . 13_565
O009 Si04 Na05 72.49(7) . .
O009 Si04 O006 111.03(11) . .
O009 Si04 O008 112.11(9) . .
O009 Si04 O00B 111.85(12) . .
O00B Si04 K002 75.88(10) . 5_544
O00B Si04 K003 124.53(10) . 13_565
O00B Si04 K003 57.77(10) . .
O00B Si04 Na05 137.61(10) . .
O00B Si04 O006 104.52(10) . .
U001 Na05 U001 106.300(3) 9_566 2_565
Si04 Na05 U001 62.724(8) 12 9_566
Si04 Na05 U001 63.609(9) 12 2_565
Si04 Na05 U001 117.275(8) . 2_565
Si04 Na05 U001 62.724(8) 9_566 2_565
Si04 Na05 U001 116.391(9) 4_566 2_565
Si04 Na05 U001 116.392(9) . 9_566
Si04 Na05 U001 63.609(9) 9_566 9_566
Si04 Na05 U001 117.276(8) 4_566 9_566
Si04 Na05 Si04 82.357(17) 12 9_566
Si04 Na05 Si04 82.357(17) 4_566 .
Si04 Na05 Si04 97.643(17) 12 .
Si04 Na05 Si04 180.0 . 9_566
Si04 Na05 Si04 180.0 12 4_566
Si04 Na05 Si04 97.643(17) 4_566 9_566
O008 Na05 U001 95.96(4) . 2_565
O008 Na05 U001 140.80(3) . 9_566
O008 Na05 U001 39.20(3) 12 2_565
O008 Na05 U001 39.20(3) 9_566 9_566
O008 Na05 U001 84.04(4) 9_566 2_565
O008 Na05 U001 84.04(4) 12 9_566
O008 Na05 U001 140.80(3) 4_566 2_565
O008 Na05 U001 95.96(4) 4_566 9_566
O008 Na05 Si04 154.26(4) 12 4_566
O008 Na05 Si04 154.26(4) . 9_566
O008 Na05 Si04 78.34(4) 4_566 .
O008 Na05 Si04 78.34(4) 12 9_566
O008 Na05 Si04 101.66(4) 12 .
O008 Na05 Si04 101.66(4) . 12
O008 Na05 Si04 101.66(4) 4_566 9_566
O008 Na05 Si04 25.74(4) 9_566 9_566
O008 Na05 Si04 154.26(4) 9_566 .
O008 Na05 Si04 25.74(4) 12 12
O008 Na05 Si04 25.74(4) . .
O008 Na05 Si04 25.74(4) 4_566 4_566
O008 Na05 Si04 78.34(4) 9_566 12
O008 Na05 Si04 78.34(4) . 4_566
O008 Na05 Si04 154.26(4) 4_566 12
O008 Na05 Si04 101.66(4) 9_566 4_566
O008 Na05 O008 94.22(8) 9_566 4_566
O008 Na05 O008 85.78(8) 9_566 12
O008 Na05 O008 94.22(8) 12 .
O008 Na05 O008 180.00(6) 12 4_566
O008 Na05 O008 180.0 9_566 .
O008 Na05 O008 85.78(8) 4_566 .
O008 Na05 O00A 111.35(6) 12 9_566
O008 Na05 O00A 68.65(6) 9_566 9_566
O008 Na05 O00A 68.65(6) 4_566 9_566
O008 Na05 O00A 68.65(6) . .
O008 Na05 O00A 111.35(6) . 9_566
O008 Na05 O00A 111.35(6) 9_566 .
O008 Na05 O00A 68.65(6) 12 .
O008 Na05 O00A 111.35(6) 4_566 .
O00A Na05 U001 142.774(10) 9_566 2_565
O00A Na05 U001 37.226(10) 9_566 9_566
O00A Na05 U001 142.774(10) . 9_566
O00A Na05 U001 37.226(10) . 2_565
O00A Na05 Si04 94.24(5) . .
O00A Na05 Si04 85.76(5) . 9_566
O00A Na05 Si04 85.76(5) 9_566 12
O00A Na05 Si04 85.76(5) . 4_566
O00A Na05 Si04 94.24(5) . 12
O00A Na05 Si04 94.24(5) 9_566 9_566
O00A Na05 Si04 94.24(5) 9_566 4_566
O00A Na05 Si04 85.76(5) 9_566 .
O00A Na05 O00A 180.0 . 9_566
K003 O006 K003 97.83(7) . 13_565
Si04 O006 K003 104.30(5) . .
Si04 O006 K003 104.30(5) 7_545 13_565
Si04 O006 K003 100.59(5) . 13_565
Si04 O006 K003 100.59(5) 7_545 .
Si04 O006 Si04 141.73(17) . 7_545
U001 O007 U001 165.0(3) . 2_665
U001 O008 K003 97.23(5) . 13_565
U001 O008 Na05 97.64(5) . .
Si04 O008 U001 141.90(9) . .
Si04 O008 K003 100.70(7) . 13_565
Si04 O008 Na05 113.45(8) . .
Na05 O008 K003 95.94(5) . 13_565
U001 O009 K002 89.06(6) 10_556 9_566
U001 O009 K002 96.64(6) 10_556 5_544
K002 O009 K002 85.56(5) 5_544 9_566
Si04 O009 U001 139.03(11) . 10_556
Si04 O009 K002 108.39(8) . 5_544
Si04 O009 K002 123.93(9) . 9_566
U001 O00A U001 164.4(2) 2_565 .
U001 O00A K002 97.79(10) . .
U001 O00A K002 97.79(10) 2_565 .
U001 O00A Na05 88.08(3) 2_565 2_565
U001 O00A Na05 88.08(3) . .
U001 O00A Na05 88.08(3) 2_565 .
U001 O00A Na05 88.08(3) . 2_565
Na05 O00A K002 104.29(7) . .
Na05 O00A K002 104.29(7) 2_565 .
Na05 O00A Na05 151.42(15) . 2_565
Si04 O00B K003 96.46(10) . .
Si04 O00B K003 96.46(10) 12_655 .
Si04 O00B Si04 157.6(2) . 12_655

loop_
_geom_bond_atom_site_label_1
_geom_bond_atom_site_label_2
_geom_bond_distance
_geom_bond_site_symmetry_2
U001 U001 4.09288(19) 2_665
U001 K002 3.8215(8) .
U001 K002 3.9273(8) 13_566
U001 K003 3.9330(9) 13_565
U001 Na05 3.51315(8) 2_565
U001 Na05 3.51315(8) .
U001 O007 2.0641(6) .
U001 O008 2.2403(15) .
U001 O008 2.2403(15) 11_575
U001 O009 2.2351(17) 4_566
U001 O009 2.2351(17) 10_566
U001 O00A 2.1265(5) .
K002 U001 3.8215(8) 2_565
K002 U001 3.9273(8) 13_566
K002 O009 3.1364(19) 10_566
K002 O009 3.1364(19) 3_556
K002 O009 2.9810(19) 6
K002 O009 3.1364(19) 4_566
K002 O009 2.9810(19) 5_455
K002 O009 3.1364(19) 9_566
K002 O009 2.9810(19) 16
K002 O009 2.9810(19) 15_465
K002 O00A 2.900(4) .
K003 Si04 3.6258(5) 8_565
K003 Si04 3.6258(5) 7_545
K003 O006 2.9472(17) 13_565
K003 O006 2.9472(17) 2_665
K003 O006 2.9472(17) 14
K003 O006 2.9473(17) .
K003 O008 2.9628(17) 8_565
K003 O008 2.9628(17) 13_565
K003 O008 2.9628(17) 14
K003 O008 2.9628(17) 7_545
K003 O00B 3.158(3) .
K003 O00B 3.158(3) 2_665
Si04 K002 3.8030(6) 5_544
Si04 K003 3.6258(5) 13_565
Si04 Na05 3.4034(5) .
Si04 O006 1.6386(10) .
Si04 O008 1.6113(16) .
Si04 O009 1.6015(18) .
Si04 O00B 1.6226(8) .
Na05 U001 3.51314(8) 2_565
Na05 U001 3.51314(8) 9_566
Na05 Si04 3.4034(5) 4_566
Na05 Si04 3.4034(5) 9_566
Na05 Si04 3.4034(5) 12
Na05 O008 2.4245(16) 9_566
Na05 O008 2.4245(16) .
Na05 O008 2.4245(16) 4_566
Na05 O008 2.4245(16) 12
Na05 O00A 2.8685(9) .
Na05 O00A 2.8685(9) 9_566
O006 K003 2.9473(17) 13_565
O006 Si04 1.6386(10) 7_545
O007 U001 2.0641(6) 2_665
O008 K003 2.9628(17) 13_565
O009 U001 2.2352(17) 10_556
O009 K002 3.1365(19) 9_566
O009 K002 2.9810(19) 5_544
O00A U001 2.1265(5) 2_565
O00A Na05 2.8685(9) 2_565
O00B Si04 1.6226(7) 12_655

loop_
_geom_torsion_atom_site_label_1
_geom_torsion_atom_site_label_2
_geom_torsion_atom_site_label_3
_geom_torsion_atom_site_label_4
_geom_torsion
_geom_torsion_site_symmetry_1
_geom_torsion_site_symmetry_4
K002 Si04 O006 K003 -97.31(6) 5_544 .
K002 Si04 O006 K003 161.70(5) 5_544 13_565
K002 Si04 O008 U001 105.85(18) 5_544 .
K002 Si04 O008 K003 -137.50(13) 5_544 13_565
K002 Si04 O008 Na05 -36.2(2) 5_544 .
K002 Si04 O009 U001 124.7(2) 5_544 10_556
K002 Si04 O009 K002 -97.20(11) 5_544 9_566
K002 Si04 O00B K003 107.23(7) 5_544 .
K002 Si04 O00B Si04 -17.7(5) 5_544 12_655
K003 Si04 O006 K003 -101.00(10) . 13_565
K003 Si04 O006 K003 101.00(10) 13_565 .
K003 Si04 O006 Si04 -130.00(5) 13_565 7_545
K003 Si04 O006 Si04 129.01(5) . 7_545
K003 Si04 O008 U001 -116.65(16) 13_565 .
K003 Si04 O008 U001 -58.94(15) . .
K003 Si04 O008 K003 57.71(5) . 13_565
K003 Si04 O008 Na05 101.35(8) 13_565 .
K003 Si04 O008 Na05 159.05(5) . .
K003 Si04 O009 U001 -104.69(15) 13_565 10_556
K003 Si04 O009 U001 145.20(10) . 10_556
K003 Si04 O009 K002 -76.66(15) . 9_566
K003 Si04 O009 K002 20.54(15) . 5_544
K003 Si04 O009 K002 130.65(6) 13_565 5_544
K003 Si04 O009 K002 33.45(13) 13_565 9_566
K003 Si04 O00B K003 -35.33(12) 13_565 .
K003 Si04 O00B Si04 -124.9(5) . 12_655
K003 Si04 O00B Si04 -160.3(4) 13_565 12_655
Na05 Si04 O006 K003 138.45(2) . .
Na05 Si04 O006 K003 37.45(8) . 13_565
Na05 Si04 O006 Si04 -92.54(4) . 7_545
Na05 Si04 O008 U001 142.01(19) . .
Na05 Si04 O008 K003 -101.35(8) . 13_565
Na05 Si04 O009 U001 -54.88(14) . 10_556
Na05 Si04 O009 K002 83.26(9) . 9_566
Na05 Si04 O009 K002 -179.54(8) . 5_544
Na05 Si04 O00B K003 -132.64(9) . .
Na05 Si04 O00B Si04 102.4(5) . 12_655
O006 Si04 O008 U001 -111.26(15) . .
O006 Si04 O008 K003 5.39(9) . 13_565
O006 Si04 O008 Na05 106.73(9) . .
O006 Si04 O009 U001 -163.48(13) . 10_556
O006 Si04 O009 K002 -25.35(12) . 9_566
O006 Si04 O009 K002 71.86(8) . 5_544
O006 Si04 O00B K003 19.52(12) . .
O006 Si04 O00B Si04 -105.4(5) . 12_655
O008 Si04 O006 K003 -5.41(9) . 13_565
O008 Si04 O006 K003 95.58(7) . .
O008 Si04 O006 Si04 -135.41(7) . 7_545
O008 Si04 O009 U001 -44.87(18) . 10_556
O008 Si04 O009 K002 -169.53(7) . 5_544
O008 Si04 O009 K002 93.27(12) . 9_566
O008 Si04 O00B K003 -94.45(9) . .
O008 Si04 O00B Si04 140.6(5) . 12_655
O009 Si04 O006 K003 116.70(9) . 13_565
O009 Si04 O006 K003 -142.30(9) . .
O009 Si04 O006 Si04 -13.30(8) . 7_545
O009 Si04 O008 U001 127.31(14) . .
O009 Si04 O008 K003 -116.04(9) . 13_565
O009 Si04 O008 Na05 -14.69(12) . .
O009 Si04 O00B K003 139.73(8) . .
O009 Si04 O00B Si04 14.8(5) . 12_655
O00B Si04 O006 K003 -122.53(10) . 13_565
O00B Si04 O006 K003 -21.54(13) . .
O00B Si04 O006 Si04 107.47(10) . 7_545
O00B Si04 O008 U001 1.64(19) . .
O00B Si04 O008 K003 118.29(11) . 13_565
O00B Si04 O008 Na05 -140.37(12) . .
O00B Si04 O009 U001 80.19(19) . 10_556
O00B Si04 O009 K002 -141.68(12) . 9_566
O00B Si04 O009 K002 -44.48(13) . 5_544
